data_7719625
loop_
_publ_author_name
'Kumar, Ashish'
'Krishnaswamy, Shobhana'
'Chand, Dillip Kumar'

_publ_section_title
;
 Isomeric double-cavity coordination cages: to encapsulate or not to
 encapsulate the guest
;
_journal_name_full 'Dalton Transactions'
_journal_paper_doi 10.1039/D5DT02147B
_journal_year 2025
_chemical_formula_sum 'C179.68 H211.68 N41.68 O50 Pd3 S0.32'
_chemical_formula_weight 4084.71
_space_group_crystal_system triclinic
_space_group_IT_number 2
_space_group_name_Hall '-P 1'
_space_group_name_H-M_alt 'P -1'
_atom_sites_solution_hydrogens geom
_audit_creation_method SHELXL-2019/3
_audit_update_record
;
2025-05-20 deposited with the CCDC.	2025-10-08 downloaded from the CCDC.
;
_cell_angle_alpha 115.861(2)
_cell_angle_beta 93.694(2)
_cell_angle_gamma 98.456(2)
_cell_formula_units_Z 1
_cell_length_a 16.1376(7)
_cell_length_b 17.9172(8)
_cell_length_c 18.0758(9)
_cell_measurement_reflns_used 9560
_cell_measurement_temperature 110(2)
_cell_measurement_theta_max 25.64
_cell_measurement_theta_min 2.26
_cell_volume 4603.1(4)
_computing_cell_refinement 'APEX5/SAINT (Bruker, 2024)'
_computing_data_collection 'APEX5 (Bruker, 2024)'
_computing_data_reduction 'SAINT/XPREP (Bruker, 2024)'
_computing_structure_refinement 'SHELXL-2019/2 (Sheldrick, 2019), WinGX'
_computing_structure_solution 'SHELXT 2018/2 (Sheldrick, 2018)'
_diffrn_ambient_temperature 110(2)
_diffrn_measured_fraction_theta_full 0.999
_diffrn_measured_fraction_theta_max 0.995
_diffrn_measurement_device_type 'Bruker D8 Venture Diffractometer'
_diffrn_measurement_method '\f and \w scans'
_diffrn_radiation_type MoK\a
_diffrn_radiation_wavelength 0.71073
_diffrn_reflns_av_R_equivalents 0.0602
_diffrn_reflns_av_unetI/netI 0.0273
_diffrn_reflns_Laue_measured_fraction_full 0.999
_diffrn_reflns_Laue_measured_fraction_max 0.995
_diffrn_reflns_limit_h_max 19
_diffrn_reflns_limit_h_min -19
_diffrn_reflns_limit_k_max 21
_diffrn_reflns_limit_k_min -21
_diffrn_reflns_limit_l_max 22
_diffrn_reflns_limit_l_min -22
_diffrn_reflns_number 184522
_diffrn_reflns_point_group_measured_fraction_full 0.999
_diffrn_reflns_point_group_measured_fraction_max 0.995
_diffrn_reflns_theta_full 25.242
_diffrn_reflns_theta_max 25.732
_diffrn_reflns_theta_min 1.992
_diffrn_source 'micro-focus sealed tube'
_exptl_absorpt_coefficient_mu 0.389
_exptl_absorpt_correction_T_max 0.7453
_exptl_absorpt_correction_T_min 0.7071
_exptl_absorpt_correction_type multi-scan
_exptl_absorpt_process_details
;
 SADABS-2016/2 - Bruker AXS area detector 
 scaling and absorption correction
;
_exptl_crystal_colour colourless
_exptl_crystal_density_diffrn 1.474
_exptl_crystal_description block
_exptl_crystal_F_000 2125
_exptl_crystal_size_max 0.220
_exptl_crystal_size_mid 0.200
_exptl_crystal_size_min 0.150
_refine_diff_density_max 1.391
_refine_diff_density_min -0.651
_refine_diff_density_rms 0.093
_refine_ls_extinction_method none
_refine_ls_goodness_of_fit_ref 1.098
_refine_ls_hydrogen_treatment constr
_refine_ls_matrix_type full
_refine_ls_number_parameters 1285
_refine_ls_number_reflns 17487
_refine_ls_number_restraints 197
_refine_ls_restrained_S_all 1.113
_refine_ls_R_factor_all 0.0631
_refine_ls_R_factor_gt 0.0540
_refine_ls_shift/su_max 0.001
_refine_ls_shift/su_mean 0.000
_refine_ls_structure_factor_coef Fsqd
_refine_ls_weighting_details 'w=1/[\s^2^(Fo^2^)+(0.0568P)^2^+15.2889P] where P=(Fo^2^+2Fc^2^)/3'
_refine_ls_weighting_scheme calc
_refine_ls_wR_factor_gt 0.1415
_refine_ls_wR_factor_ref 0.1472
_reflns_Friedel_coverage 0.000
_reflns_number_gt 14996
_reflns_number_total 17487
_reflns_threshold_expression 'I > 2\s(I)'
_cod_data_source_file d5dt02147b2.cif
_cod_data_source_block shelx_CCDC1
_cod_database_code 7719625
_shelx_shelxl_version_number 2019/3
_shelx_space_group_comment
;
The symmetry employed for this shelxl refinement is uniquely defined
by the following loop, which should always be used as a source of
symmetry information in preference to the above space-group names.
They are only intended as comments.
;
_shelx_estimated_absorpt_t_min 0.919
_shelx_estimated_absorpt_t_max 0.944

loop_
_space_group_symop_operation_xyz
'x, y, z'
'-x, -y, -z'

loop_
_atom_site_label
_atom_site_type_symbol
_atom_site_fract_x
_atom_site_fract_y
_atom_site_fract_z
_atom_site_U_iso_or_equiv
_atom_site_adp_type
_atom_site_occupancy
_atom_site_site_symmetry_order
_atom_site_calc_flag
_atom_site_refinement_flags_posn
_atom_site_refinement_flags_adp
_atom_site_refinement_flags_occupancy
_atom_site_disorder_assembly
_atom_site_disorder_group
C1 C 0.1581(2) 0.5902(2) -0.2183(2) 0.0272(8) Uani 1 1 d . . . . .
H1 H 0.119519 0.592019 -0.259183 0.033 Uiso 1 1 calc R U . . .
C2 C 0.2103(3) 0.5325(3) -0.2429(3) 0.0315(9) Uani 1 1 d . . . . .
H2 H 0.205888 0.493137 -0.299788 0.038 Uiso 1 1 calc R U . . .
C3 C 0.2697(3) 0.5322(2) -0.1840(3) 0.0295(9) Uani 1 1 d . . . . .
H3 H 0.305663 0.491954 -0.199685 0.035 Uiso 1 1 calc R U . . .
C4 C 0.2756(2) 0.5917(2) -0.1020(2) 0.0252(8) Uani 1 1 d . . . . .
C5 C 0.2174(2) 0.6451(2) -0.0802(2) 0.0242(8) Uani 1 1 d . . . . .
H5 H 0.218307 0.682952 -0.023324 0.029 Uiso 1 1 calc R U . . .
C6 C 0.3444(3) 0.6044(2) -0.0342(3) 0.0281(8) Uani 1 1 d . . . . .
C7 C 0.4971(2) 0.5962(2) -0.0165(3) 0.0277(8) Uani 1 1 d . . . . .
C8 C 0.5555(3) 0.5542(3) -0.0646(3) 0.0325(9) Uani 1 1 d . . . . .
H8 H 0.542558 0.526029 -0.123486 0.039 Uiso 1 1 calc R U . . .
C9 C 0.6321(3) 0.5538(3) -0.0262(3) 0.0351(10) Uani 1 1 d . . . . .
H9 H 0.671522 0.524740 -0.058925 0.042 Uiso 1 1 calc R U . . .
C10 C 0.6523(3) 0.5953(3) 0.0596(3) 0.0318(9) Uani 1 1 d . . . . .
H10 H 0.704585 0.593746 0.085592 0.038 Uiso 1 1 calc R U . . .
C11 C 0.5952(3) 0.6394(2) 0.1074(2) 0.0281(8) Uani 1 1 d . . . . .
C12 C 0.5169(2) 0.6402(2) 0.0695(2) 0.0276(8) Uani 1 1 d . . . . .
H12 H 0.477978 0.670321 0.102104 0.033 Uiso 1 1 calc R U . . .
C13 C 0.6210(2) 0.6820(2) 0.1995(2) 0.0283(8) Uani 1 1 d . . . . .
C14 C 0.5648(2) 0.8665(2) 0.3670(2) 0.0247(8) Uani 1 1 d . . . . .
H14 H 0.517164 0.867646 0.334059 0.030 Uiso 1 1 calc R U . . .
C15 C 0.6167(2) 0.8088(2) 0.3296(2) 0.0257(8) Uani 1 1 d . . . . .
C16 C 0.6857(3) 0.8074(3) 0.3783(2) 0.0290(8) Uani 1 1 d . . . . .
H16 H 0.721492 0.767990 0.354720 0.035 Uiso 1 1 calc R U . . .
C17 C 0.7019(3) 0.8648(3) 0.4627(2) 0.0295(9) Uani 1 1 d . . . . .
C18 C 0.6478(2) 0.9207(3) 0.4963(2) 0.0263(8) Uani 1 1 d . . . . .
H18 H 0.658477 0.959604 0.553740 0.032 Uiso 1 1 calc R U . . .
C19 C 0.8096(3) 0.9224(3) 0.5867(3) 0.0446(12) Uani 1 1 d . . . . .
C20 C 0.8836(3) 0.9057(3) 0.6288(3) 0.0365(10) Uani 1 1 d . . . . .
C21 C 0.9221(3) 0.8363(3) 0.5916(3) 0.0386(10) Uani 1 1 d . . . . .
H21 H 0.900774 0.793803 0.536702 0.046 Uiso 1 1 calc R U . . .
C22 C 0.9921(3) 0.8298(3) 0.6357(3) 0.0378(10) Uani 1 1 d . . . . .
H22 H 1.019696 0.783564 0.609788 0.045 Uiso 1 1 calc R U . . .
C23 C 1.0221(3) 0.8890(3) 0.7162(3) 0.0359(10) Uani 1 1 d . . . . .
H23 H 1.070453 0.883871 0.745150 0.043 Uiso 1 1 calc R U . . .
C24 C 0.9814(3) 0.9564(3) 0.7550(3) 0.0305(9) Uani 1 1 d . . . . .
C25 C 0.9131(3) 0.9654(3) 0.7104(3) 0.0342(9) Uani 1 1 d . . . . .
H25 H 0.886626 1.012653 0.735973 0.041 Uiso 1 1 calc R U . . .
C26 C 1.0529(2) 1.0117(3) 0.8990(3) 0.0287(8) Uani 1 1 d . . . . .
C27 C 0.9995(2) 1.1342(2) 1.0096(2) 0.0262(8) Uani 1 1 d . . . . .
H27 H 0.956338 1.128933 0.968307 0.031 Uiso 1 1 calc R U . . .
C28 C 1.0565(2) 1.0803(3) 0.9865(2) 0.0276(8) Uani 1 1 d . . . . .
C29 C 1.1175(3) 1.0860(3) 1.0483(3) 0.0328(9) Uani 1 1 d . . . . .
H29 H 1.157449 1.049642 1.034798 0.039 Uiso 1 1 calc R U . . .
C30 C 1.1186(3) 1.1451(3) 1.1288(3) 0.0359(10) Uani 1 1 d . . . . .
H30 H 1.158663 1.149184 1.171964 0.043 Uiso 1 1 calc R U . . .
C31 C 1.0612(3) 1.1987(3) 1.1470(3) 0.0318(9) Uani 1 1 d . . . . .
H31 H 1.063038 1.240082 1.202676 0.038 Uiso 1 1 calc R U . . .
C32 C 0.1775(2) 0.7952(2) -0.2042(2) 0.0239(8) Uani 1 1 d . . . . .
H32 H 0.143303 0.747434 -0.249658 0.029 Uiso 1 1 calc R U . . .
C33 C 0.2349(2) 0.8501(3) -0.2195(2) 0.0275(8) Uani 1 1 d . . . . .
H33 H 0.239011 0.840872 -0.274939 0.033 Uiso 1 1 calc R U . . .
C34 C 0.2866(2) 0.9189(2) -0.1535(2) 0.0270(8) Uani 1 1 d . . . . .
H34 H 0.326342 0.957275 -0.163128 0.032 Uiso 1 1 calc R U . . .
C35 C 0.2795(2) 0.9309(2) -0.0729(2) 0.0238(8) Uani 1 1 d . . . . .
C36 C 0.2185(2) 0.8745(2) -0.0619(2) 0.0234(8) Uani 1 1 d . . . . .
H36 H 0.211695 0.883276 -0.007026 0.028 Uiso 1 1 calc R U . . .
C37 C 0.3325(2) 1.0020(2) 0.0045(2) 0.0240(8) Uani 1 1 d . . . . .
C38 C 0.4678(2) 1.1069(2) 0.0549(2) 0.0237(8) Uani 1 1 d . . . . .
C39 C 0.5160(3) 1.1588(3) 0.0282(3) 0.0310(9) Uani 1 1 d . . . . .
H39 H 0.505242 1.149653 -0.027697 0.037 Uiso 1 1 calc R U . . .
C40 C 0.5800(3) 1.2240(3) 0.0835(3) 0.0331(9) Uani 1 1 d . . . . .
H40 H 0.613811 1.258464 0.064758 0.040 Uiso 1 1 calc R U . . .
C41 C 0.5951(3) 1.2395(3) 0.1649(3) 0.0303(9) Uani 1 1 d . . . . .
H41 H 0.637700 1.285499 0.202775 0.036 Uiso 1 1 calc R U . . .
C42 C 0.5472(3) 1.1869(2) 0.1915(2) 0.0269(8) Uani 1 1 d . . . . .
C43 C 0.4832(2) 1.1200(2) 0.1361(2) 0.0244(8) Uani 1 1 d . . . . .
H43 H 0.450796 1.083990 0.154132 0.029 Uiso 1 1 calc R U . . .
C44 C 0.5683(3) 1.2070(3) 0.2807(2) 0.0297(9) Uani 1 1 d . . . . .
C45 C 0.5412(2) 1.0859(2) 0.3977(2) 0.0244(8) Uani 1 1 d . . . . .
H45 H 0.495682 1.043904 0.359351 0.029 Uiso 1 1 calc R U . . .
C46 C 0.5840(2) 1.1465(2) 0.3779(2) 0.0248(8) Uani 1 1 d . . . . .
C47 C 0.6495(3) 1.2079(3) 0.4346(2) 0.0281(8) Uani 1 1 d . . . . .
H47 H 0.678391 1.250639 0.422649 0.034 Uiso 1 1 calc R U . . .
C48 C 0.6726(2) 1.2063(3) 0.5096(2) 0.0272(8) Uani 1 1 d . . . . .
C49 C 0.6277(2) 1.1442(2) 0.5265(2) 0.0258(8) Uani 1 1 d . . . . .
H49 H 0.642398 1.142934 0.577629 0.031 Uiso 1 1 calc R U . . .
C50 C 0.7697(3) 1.2789(3) 0.6417(3) 0.0432(12) Uani 1 1 d . . . . .
C51 C 0.8542(3) 1.3343(3) 0.6831(3) 0.0353(10) Uani 1 1 d . . . . .
C52 C 0.9057(3) 1.3775(3) 0.6496(3) 0.0405(11) Uani 1 1 d . . . . .
H52 H 0.886860 1.375249 0.597628 0.049 Uiso 1 1 calc R U . . .
C53 C 0.9841(3) 1.4236(3) 0.6927(3) 0.0397(11) Uani 1 1 d . . . . .
H53 H 1.018979 1.453486 0.670045 0.048 Uiso 1 1 calc R U . . .
C54 C 1.0136(3) 1.4275(3) 0.7686(3) 0.0336(9) Uani 1 1 d . . . . .
H54 H 1.068115 1.459220 0.797172 0.040 Uiso 1 1 calc R U . . .
C55 C 0.9626(3) 1.3845(2) 0.8021(2) 0.0279(8) Uani 1 1 d . . . . .
C56 C 0.8828(3) 1.3387(3) 0.7593(3) 0.0332(9) Uani 1 1 d . . . . .
H56 H 0.847327 1.309881 0.782506 0.040 Uiso 1 1 calc R U . . .
C57 C 1.0546(3) 1.4330(3) 0.9361(2) 0.0285(8) Uani 1 1 d . . . . .
C58 C 1.0016(2) 1.3701(2) 1.0308(2) 0.0253(8) Uani 1 1 d . . . . .
H58 H 0.950275 1.343363 0.993260 0.030 Uiso 1 1 calc R U . . .
C59 C 1.0636(2) 1.4201(2) 1.0132(2) 0.0260(8) Uani 1 1 d . . . . .
C60 C 1.1364(2) 1.4618(3) 1.0703(3) 0.0302(9) Uani 1 1 d . . . . .
H60 H 1.179378 1.497600 1.060752 0.036 Uiso 1 1 calc R U . . .
C61 C 1.1461(3) 1.4510(3) 1.1414(3) 0.0331(9) Uani 1 1 d . . . . .
H61 H 1.195553 1.479557 1.181381 0.040 Uiso 1 1 calc R U . . .
C62 C 1.0829(2) 1.3981(3) 1.1535(2) 0.0287(8) Uani 1 1 d . . . . .
H62 H 1.089973 1.389724 1.201747 0.034 Uiso 1 1 calc R U . . .
C66 C 0.4286(4) 0.5466(4) -0.2960(3) 0.0535(13) Uani 1 1 d . . . . .
H66 H 0.452408 0.600799 -0.290543 0.064 Uiso 1 1 calc R U . . .
C67 C 0.3408(5) 0.4066(4) -0.3850(4) 0.0677(17) Uani 1 1 d . . . . .
H67A H 0.354657 0.398194 -0.335963 0.101 Uiso 1 1 calc R U . . .
H67B H 0.362040 0.365448 -0.432564 0.101 Uiso 1 1 calc R U . . .
H67C H 0.279213 0.398891 -0.397480 0.101 Uiso 1 1 calc R U . . .
C68 C 0.3628(6) 0.5161(4) -0.4336(4) 0.083(2) Uani 1 1 d . . . . .
H68A H 0.397116 0.571691 -0.419210 0.125 Uiso 1 1 calc R U . . .
H68B H 0.302621 0.518410 -0.440398 0.125 Uiso 1 1 calc R U . . .
H68C H 0.376499 0.473981 -0.485660 0.125 Uiso 1 1 calc R U . . .
C69 C -0.0161(3) 0.6247(3) -0.3665(3) 0.0379(10) Uani 1 1 d . . . . .
H69 H 0.035473 0.623973 -0.389233 0.045 Uiso 1 1 calc R U . . .
C70 C -0.1672(4) 0.6067(5) -0.3893(5) 0.089(3) Uani 1 1 d . . . . .
H70A H -0.159984 0.616906 -0.331137 0.134 Uiso 1 1 calc R U . . .
H70B H -0.204028 0.551443 -0.423481 0.134 Uiso 1 1 calc R U . . .
H70C H -0.192925 0.651008 -0.393810 0.134 Uiso 1 1 calc R U . . .
C71 C -0.0828(5) 0.5912(4) -0.5042(3) 0.0677(18) Uani 1 1 d . . . . .
H71A H -0.104840 0.634999 -0.513624 0.102 Uiso 1 1 calc R U . . .
H71B H -0.117645 0.535686 -0.541316 0.102 Uiso 1 1 calc R U . . .
H71C H -0.024238 0.592077 -0.515565 0.102 Uiso 1 1 calc R U . . .
C72 C 0.9258(4) 0.7695(4) 0.3826(4) 0.0579(14) Uani 1 1 d . . . . .
H72 H 0.970072 0.797119 0.428307 0.069 Uiso 1 1 calc R U . . .
C73 C 0.8731(4) 0.7440(4) 0.2432(4) 0.0685(17) Uani 1 1 d . . . . .
H73A H 0.831956 0.697763 0.242837 0.103 Uiso 1 1 calc R U . . .
H73B H 0.899665 0.722888 0.192597 0.103 Uiso 1 1 calc R U . . .
H73C H 0.844106 0.789188 0.245440 0.103 Uiso 1 1 calc R U . . .
C74 C 1.0142(5) 0.8346(4) 0.3169(4) 0.0749(19) Uani 1 1 d . . . . .
H74A H 0.998333 0.885958 0.318659 0.112 Uiso 1 1 calc R U . . .
H74B H 1.039718 0.806215 0.266646 0.112 Uiso 1 1 calc R U . . .
H74C H 1.055147 0.849563 0.366036 0.112 Uiso 1 1 calc R U . . .
C75 C 0.3858(9) 0.3392(9) -0.6554(9) 0.155(4) Uani 1 1 d D U . . .
H75A H 0.444905 0.346627 -0.666637 0.186 Uiso 1 1 calc R U . . .
H75B H 0.366155 0.393371 -0.638598 0.186 Uiso 1 1 calc R U . . .
O22 O 0.3793(8) 0.3121(8) -0.5958(8) 0.219(5) Uani 1 1 d D U . . .
C78 C 0.3608(8) 0.2250(7) -0.6281(7) 0.136(4) Uani 1 1 d D U . . .
H78A H 0.330421 0.207280 -0.590741 0.163 Uiso 1 1 calc R U . . .
H78B H 0.412841 0.201043 -0.637516 0.163 Uiso 1 1 calc R U . . .
C77 C 0.3054(8) 0.1986(7) -0.7083(7) 0.132(4) Uani 1 1 d D U . . .
H77A H 0.316342 0.144986 -0.751864 0.158 Uiso 1 1 calc R U . . .
H77B H 0.244886 0.190856 -0.701502 0.158 Uiso 1 1 calc R U . . .
C79 C 0.7665(7) 0.8352(6) 1.1005(7) 0.122(3) Uani 1 1 d D U . . .
H79A H 0.724317 0.815971 1.129122 0.146 Uiso 1 1 calc R U . . .
H79B H 0.810260 0.881344 1.143268 0.146 Uiso 1 1 calc R U . . .
C80 C 0.8086(5) 0.7593(5) 1.0443(6) 0.106(3) Uani 1 1 d D U . . .
H80A H 0.869579 0.777976 1.044906 0.127 Uiso 1 1 calc R U . . .
H80B H 0.800887 0.713102 1.060887 0.127 Uiso 1 1 calc R U . . .
C81 C 0.7575(6) 0.7340(5) 0.9616(6) 0.106(3) Uani 1 1 d D U . . .
H81A H 0.794106 0.744358 0.923795 0.127 Uiso 1 1 calc R U . . .
H81B H 0.730996 0.673264 0.935541 0.127 Uiso 1 1 calc R U . . .
C82 C 0.6919(5) 0.7867(5) 0.9784(6) 0.099(3) Uani 1 1 d D U . . .
H82A H 0.677907 0.798601 0.930978 0.119 Uiso 1 1 calc R U . . .
H82B H 0.639679 0.757629 0.988001 0.119 Uiso 1 1 calc R U . . .
C83 C 0.8120(4) 0.9666(4) 0.3354(4) 0.0645(16) Uani 1 1 d D U . . .
H83A H 0.763495 0.921452 0.299319 0.077 Uiso 1 1 calc R U . . .
H83B H 0.850674 0.978529 0.299828 0.077 Uiso 1 1 calc R U . . .
C84 C 0.7818(4) 1.0457(4) 0.3918(4) 0.0589(14) Uani 1 1 d D U . . .
H84A H 0.721884 1.031920 0.398335 0.071 Uiso 1 1 calc R U . . .
H84B H 0.787254 1.087128 0.369058 0.071 Uiso 1 1 calc R U . . .
C85 C 0.8389(4) 1.0804(4) 0.4742(4) 0.0649(16) Uani 1 1 d D U . . .
H85A H 0.806029 1.080949 0.518767 0.078 Uiso 1 1 calc R U . . .
H85B H 0.870028 1.138472 0.490588 0.078 Uiso 1 1 calc R U . . .
C86 C 0.8995(4) 1.0185(4) 0.4566(5) 0.0669(17) Uani 1 1 d D U . . .
H86A H 0.952042 1.039835 0.440629 0.080 Uiso 1 1 calc R U . . .
H86B H 0.914573 1.010671 0.506304 0.080 Uiso 1 1 calc R U . . .
C88 C 0.5492(7) 1.3510(7) 0.6572(8) 0.142(4) Uani 1 1 d D U . . .
H88A H 0.547776 1.290723 0.619612 0.170 Uiso 1 1 calc R U . . .
H88B H 0.490671 1.359526 0.666019 0.170 Uiso 1 1 calc R U . . .
C87 C 0.6030(9) 1.3785(9) 0.7356(9) 0.177(5) Uani 1 1 d D U . . .
H87A H 0.570632 1.399104 0.782932 0.213 Uiso 1 1 calc R U . . .
H87B H 0.629264 1.332165 0.736093 0.213 Uiso 1 1 calc R U . . .
O25 O 0.6663(7) 1.4465(8) 0.7386(8) 0.233(5) Uani 1 1 d D U . . .
C90 C 0.6725(10) 1.4764(9) 0.6843(9) 0.170(5) Uani 1 1 d D U . . .
H90A H 0.725226 1.469945 0.658968 0.204 Uiso 1 1 calc R U . . .
H90B H 0.663286 1.535145 0.705263 0.204 Uiso 1 1 calc R U . . .
N1 N 0.16001(19) 0.64430(19) -0.13787(19) 0.0219(6) Uani 1 1 d . . . . .
N2 N 0.4194(2) 0.5899(2) -0.0622(2) 0.0282(7) Uani 1 1 d . . . . .
H2A H 0.419825 0.574655 -0.115450 0.034 Uiso 1 1 calc R U . . .
N3 N 0.5970(2) 0.7576(2) 0.2431(2) 0.0270(7) Uani 1 1 d . . . . .
H3A H 0.566388 0.775769 0.214715 0.032 Uiso 1 1 calc R U . . .
N4 N 0.58027(19) 0.92007(19) 0.44789(19) 0.0233(6) Uani 1 1 d . . . . .
N5 N 0.7727(2) 0.8614(2) 0.5106(2) 0.0328(8) Uani 1 1 d . . . . .
H5A H 0.794639 0.815591 0.489136 0.039 Uiso 1 1 calc R U . . .
N6 N 1.0051(2) 1.0183(2) 0.8383(2) 0.0322(8) Uani 1 1 d . . . . .
H6 H 0.987046 1.066082 0.852431 0.039 Uiso 1 1 calc R U . . .
N7 N 1.00273(19) 1.1935(2) 1.0875(2) 0.0247(7) Uani 1 1 d . . . . .
N8 N 0.16905(19) 0.80794(19) -0.12635(19) 0.0225(6) Uani 1 1 d . . . . .
N9 N 0.4067(2) 1.0390(2) -0.00702(19) 0.0249(7) Uani 1 1 d . . . . .
H9A H 0.418358 1.018850 -0.058268 0.030 Uiso 1 1 calc R U . . .
N10 N 0.5606(2) 1.1398(2) 0.29827(19) 0.0261(7) Uani 1 1 d . . . . .
H10A H 0.539788 1.089202 0.257482 0.031 Uiso 1 1 calc R U . . .
N11 N 0.56377(19) 1.08632(19) 0.47047(19) 0.0229(6) Uani 1 1 d . . . . .
N12 N 0.7429(2) 1.2659(2) 0.5634(2) 0.0313(8) Uani 1 1 d . . . . .
H12A H 0.772379 1.297719 0.544697 0.038 Uiso 1 1 calc R U . . .
N13 N 0.9868(2) 1.3838(2) 0.8781(2) 0.0281(7) Uani 1 1 d . . . . .
H13 H 0.954107 1.347091 0.889063 0.034 Uiso 1 1 calc R U . . .
N14 N 1.01160(19) 1.3582(2) 1.09863(19) 0.0242(7) Uani 1 1 d . . . . .
N15 N 0.5627(2) 0.9224(2) 0.1934(2) 0.0274(7) Uani 1 1 d . . . . .
N16 N 0.1070(2) 0.8119(2) 0.1228(2) 0.0335(8) Uani 1 1 d . . . . .
N17 N 0.1853(2) 0.6445(2) 0.5696(2) 0.0360(8) Uani 1 1 d . . . . .
N19 N 0.3805(3) 0.4929(3) -0.3685(3) 0.0569(12) Uani 1 1 d . . . . .
N20 N -0.0856(3) 0.6076(3) -0.4178(2) 0.0445(10) Uani 1 1 d . . . . .
N21 N 0.9382(4) 0.7773(3) 0.3161(3) 0.0633(14) Uani 1 1 d . . . . .
O1 O 0.33233(19) 0.6293(2) 0.03785(18) 0.0375(7) Uani 1 1 d . . . . .
O2 O 0.6625(2) 0.64997(19) 0.23272(19) 0.0398(7) Uani 1 1 d . . . . .
O3 O 0.7871(3) 0.9909(3) 0.6208(2) 0.0732(14) Uani 1 1 d . . . . .
O4 O 1.09062(19) 0.95460(19) 0.88693(18) 0.0346(7) Uani 1 1 d . . . . .
O5 O 0.30780(18) 1.02261(18) 0.07188(17) 0.0324(6) Uani 1 1 d . . . . .
O6 O 0.5920(2) 1.28012(19) 0.33406(19) 0.0462(9) Uani 1 1 d . . . . .
O7 O 0.7269(3) 1.2466(3) 0.6764(2) 0.0826(17) Uani 1 1 d . . . . .
O8 O 1.10670(19) 1.4858(2) 0.92985(19) 0.0390(7) Uani 1 1 d . . . . .
O9 O 0.6202(2) 0.9533(2) 0.2522(2) 0.0448(8) Uani 1 1 d . . . . .
O10 O 0.5320(2) 0.84555(18) 0.15876(19) 0.0380(7) Uani 1 1 d . . . . .
O11 O 0.53364(19) 0.97039(17) 0.16704(17) 0.0309(6) Uani 1 1 d . . . . .
O12 O 0.0304(2) 0.8073(2) 0.1309(2) 0.0524(9) Uani 1 1 d . . . . .
O13 O 0.1465(2) 0.8756(2) 0.1193(2) 0.0464(8) Uani 1 1 d . . . . .
O14 O 0.14261(19) 0.75167(18) 0.11424(19) 0.0362(7) Uani 1 1 d . . . . .
O15 O 0.1823(2) 0.6158(2) 0.6208(2) 0.0503(9) Uani 1 1 d . . . . .
O16 O 0.2154(2) 0.6081(2) 0.5038(2) 0.0490(8) Uani 1 1 d . . . . .
O17 O 0.1586(2) 0.7105(2) 0.5826(2) 0.0477(8) Uani 1 1 d . . . . .
O19 O 0.4456(2) 0.5339(3) -0.2357(2) 0.0513(9) Uani 1 1 d . . . . .
O20 O -0.0102(2) 0.6413(2) -0.29309(18) 0.0381(7) Uani 1 1 d . . . . .
O21 O 0.8595(2) 0.7281(3) 0.3925(2) 0.0558(10) Uani 1 1 d . . . . .
C76 C 0.3291(9) 0.2694(7) -0.7301(7) 0.149(4) Uani 1 1 d D U . . .
H76A H 0.277917 0.288665 -0.742775 0.179 Uiso 1 1 calc R U . . .
H76B H 0.359172 0.251228 -0.779252 0.179 Uiso 1 1 calc R U . . .
O23 O 0.7282(5) 0.8637(5) 1.0518(5) 0.131(2) Uani 1 1 d D U . . .
O24 O 0.8558(3) 0.9417(3) 0.3905(3) 0.0753(13) Uani 1 1 d D U . . .
C89 C 0.5896(5) 1.4047(6) 0.6251(7) 0.124(4) Uani 1 1 d D U . . .
H89A H 0.547194 1.434124 0.613154 0.149 Uiso 1 1 calc R U . . .
H89B H 0.607277 1.368570 0.571608 0.149 Uiso 1 1 calc R U . . .
Pd1 Pd 0.500000 1.000000 0.500000 0.01960(10) Uani 1 2 d S . P . .
Pd2 Pd 0.07874(2) 0.72541(2) -0.11203(2) 0.02106(9) Uani 1 1 d . . . . .
O18' O 0.617(4) 1.069(2) 0.6595(18) 0.046(9) Uani 0.161(6) 1 d D U P A 1
S1 S 0.6792(6) 1.1076(5) 0.7373(4) 0.033(3) Uani 0.161(6) 1 d D U P A 1
C64' C 0.657(3) 1.0471(19) 0.793(2) 0.057(8) Uani 0.161(6) 1 d D U P A 1
H64A H 0.697578 1.071640 0.844408 0.086 Uiso 0.161(6) 1 calc R U P A 1
H64B H 0.599576 1.047977 0.806438 0.086 Uiso 0.161(6) 1 calc R U P A 1
H64C H 0.663078 0.988649 0.758567 0.086 Uiso 0.161(6) 1 calc R U P A 1
C65' C 0.6539(15) 1.2038(12) 0.8096(15) 0.044(7) Uani 0.161(6) 1 d D U P A 1
H65A H 0.694966 1.228596 0.860483 0.066 Uiso 0.161(6) 1 calc R U P A 1
H65B H 0.655990 1.243322 0.785349 0.066 Uiso 0.161(6) 1 calc R U P A 1
H65C H 0.596918 1.192555 0.822833 0.066 Uiso 0.161(6) 1 calc R U P A 1
N18 N 0.6573(3) 1.1025(3) 0.7959(3) 0.0391(12) Uani 0.839(6) 1 d . U P A 2
O18 O 0.6094(6) 1.0778(4) 0.6663(4) 0.0303(15) Uani 0.839(6) 1 d . U P A 2
C63 C 0.6314(5) 1.1241(4) 0.7400(4) 0.0389(13) Uani 0.839(6) 1 d . U P A 2
H63 H 0.629249 1.182167 0.758640 0.047 Uiso 0.839(6) 1 calc R U P A 2
C64 C 0.6683(5) 1.0157(4) 0.7691(4) 0.0410(16) Uani 0.839(6) 1 d . U P A 2
H64D H 0.616757 0.982149 0.773384 0.061 Uiso 0.839(6) 1 calc R U P A 2
H64E H 0.716307 1.014941 0.804640 0.061 Uiso 0.839(6) 1 calc R U P A 2
H64F H 0.679103 0.991679 0.711341 0.061 Uiso 0.839(6) 1 calc R U P A 2
C65 C 0.6654(4) 1.1563(4) 0.8843(3) 0.0399(14) Uani 0.839(6) 1 d . . P A 2
H65D H 0.651991 1.211113 0.893998 0.060 Uiso 0.839(6) 1 calc R U P A 2
H65E H 0.723551 1.164617 0.909984 0.060 Uiso 0.839(6) 1 calc R U P A 2
H65F H 0.626137 1.129516 0.908851 0.060 Uiso 0.839(6) 1 calc R U P A 2

loop_
_atom_site_aniso_label
_atom_site_aniso_U_11
_atom_site_aniso_U_22
_atom_site_aniso_U_33
_atom_site_aniso_U_23
_atom_site_aniso_U_13
_atom_site_aniso_U_12
C1 0.0246(19) 0.028(2) 0.027(2) 0.0127(16) -0.0031(15) -0.0018(16)
C2 0.029(2) 0.030(2) 0.026(2) 0.0068(17) -0.0018(16) 0.0016(17)
C3 0.027(2) 0.0239(19) 0.034(2) 0.0109(17) -0.0005(16) 0.0033(16)
C4 0.0234(19) 0.0231(18) 0.030(2) 0.0142(16) 0.0001(15) -0.0002(15)
C5 0.0227(18) 0.0216(18) 0.0247(19) 0.0097(15) -0.0007(15) -0.0018(14)
C6 0.029(2) 0.0241(19) 0.031(2) 0.0129(17) -0.0018(16) 0.0055(16)
C7 0.026(2) 0.0249(19) 0.030(2) 0.0116(17) 0.0001(16) 0.0037(16)
C8 0.031(2) 0.032(2) 0.027(2) 0.0073(17) 0.0015(17) 0.0061(17)
C9 0.029(2) 0.036(2) 0.035(2) 0.0109(19) 0.0044(18) 0.0100(18)
C10 0.026(2) 0.031(2) 0.035(2) 0.0118(18) -0.0017(17) 0.0062(17)
C11 0.029(2) 0.0218(18) 0.029(2) 0.0084(16) -0.0010(16) 0.0033(16)
C12 0.027(2) 0.0219(18) 0.030(2) 0.0090(16) -0.0003(16) 0.0043(15)
C13 0.0255(19) 0.0252(19) 0.030(2) 0.0095(17) -0.0027(16) 0.0035(16)
C14 0.0240(18) 0.0254(19) 0.0246(19) 0.0130(16) -0.0021(15) 0.0011(15)
C15 0.0259(19) 0.0246(19) 0.0251(19) 0.0122(16) -0.0016(15) 0.0000(15)
C16 0.031(2) 0.028(2) 0.028(2) 0.0112(17) 0.0022(16) 0.0094(17)
C17 0.030(2) 0.032(2) 0.026(2) 0.0123(17) -0.0008(16) 0.0079(17)
C18 0.0253(19) 0.031(2) 0.0209(18) 0.0108(16) -0.0003(15) 0.0059(16)
C19 0.043(3) 0.053(3) 0.029(2) 0.007(2) -0.0051(19) 0.026(2)
C20 0.035(2) 0.040(2) 0.029(2) 0.0093(19) -0.0031(18) 0.0157(19)
C21 0.039(2) 0.041(2) 0.029(2) 0.0094(19) -0.0023(18) 0.014(2)
C22 0.037(2) 0.039(2) 0.034(2) 0.011(2) 0.0017(19) 0.018(2)
C23 0.031(2) 0.041(2) 0.037(2) 0.018(2) -0.0012(18) 0.0141(19)
C24 0.031(2) 0.033(2) 0.026(2) 0.0131(17) -0.0006(16) 0.0074(17)
C25 0.035(2) 0.038(2) 0.028(2) 0.0117(18) 0.0002(17) 0.0161(19)
C26 0.0254(19) 0.032(2) 0.029(2) 0.0143(17) 0.0020(16) 0.0051(17)
C27 0.0233(19) 0.029(2) 0.027(2) 0.0144(17) -0.0019(15) 0.0014(15)
C28 0.0240(19) 0.031(2) 0.029(2) 0.0144(17) 0.0017(16) 0.0043(16)
C29 0.025(2) 0.038(2) 0.036(2) 0.0169(19) -0.0012(17) 0.0077(17)
C30 0.029(2) 0.043(2) 0.032(2) 0.015(2) -0.0051(17) 0.0083(19)
C31 0.029(2) 0.035(2) 0.027(2) 0.0116(18) -0.0041(16) 0.0049(17)
C32 0.0214(18) 0.0240(18) 0.0243(19) 0.0102(15) -0.0019(14) 0.0028(15)
C33 0.027(2) 0.031(2) 0.0243(19) 0.0136(17) 0.0014(15) 0.0015(16)
C34 0.0248(19) 0.029(2) 0.027(2) 0.0154(17) -0.0015(15) -0.0017(16)
C35 0.0232(18) 0.0232(18) 0.0248(19) 0.0119(16) -0.0019(15) 0.0026(15)
C36 0.0211(18) 0.0233(18) 0.0245(19) 0.0110(15) -0.0014(14) 0.0026(15)
C37 0.0235(18) 0.0243(18) 0.0231(19) 0.0117(16) -0.0030(15) 0.0011(15)
C38 0.0212(18) 0.0223(18) 0.0260(19) 0.0115(15) -0.0022(15) 0.0005(14)
C39 0.032(2) 0.034(2) 0.027(2) 0.0186(18) -0.0023(17) -0.0040(17)
C40 0.036(2) 0.031(2) 0.033(2) 0.0207(18) -0.0022(18) -0.0081(18)
C41 0.029(2) 0.026(2) 0.030(2) 0.0138(17) -0.0074(16) -0.0077(16)
C42 0.030(2) 0.0255(19) 0.025(2) 0.0135(16) -0.0040(16) 0.0015(16)
C43 0.0251(19) 0.0224(18) 0.0268(19) 0.0143(16) -0.0002(15) -0.0013(15)
C44 0.031(2) 0.028(2) 0.027(2) 0.0144(17) -0.0049(16) -0.0031(17)
C45 0.0249(19) 0.0255(19) 0.0205(18) 0.0094(15) -0.0019(14) 0.0037(15)
C46 0.0257(19) 0.0255(19) 0.0221(18) 0.0109(16) -0.0006(15) 0.0033(15)
C47 0.029(2) 0.030(2) 0.025(2) 0.0146(17) 0.0014(16) 0.0007(16)
C48 0.027(2) 0.030(2) 0.0217(19) 0.0118(16) -0.0017(15) -0.0010(16)
C49 0.0257(19) 0.029(2) 0.0227(19) 0.0123(16) -0.0002(15) 0.0037(16)
C50 0.043(3) 0.052(3) 0.029(2) 0.022(2) -0.0076(19) -0.016(2)
C51 0.038(2) 0.035(2) 0.028(2) 0.0155(18) -0.0051(18) -0.0079(19)
C52 0.044(3) 0.045(3) 0.027(2) 0.020(2) -0.0093(19) -0.014(2)
C53 0.040(2) 0.046(3) 0.030(2) 0.022(2) -0.0027(19) -0.013(2)
C54 0.032(2) 0.035(2) 0.031(2) 0.0165(18) -0.0023(17) -0.0052(18)
C55 0.033(2) 0.0261(19) 0.0236(19) 0.0117(16) 0.0004(16) 0.0013(16)
C56 0.037(2) 0.033(2) 0.028(2) 0.0178(18) -0.0041(17) -0.0060(18)
C57 0.027(2) 0.028(2) 0.028(2) 0.0128(17) 0.0001(16) -0.0018(16)
C58 0.0216(18) 0.0270(19) 0.0234(19) 0.0099(16) -0.0022(15) 0.0003(15)
C59 0.0256(19) 0.0248(19) 0.0258(19) 0.0111(16) 0.0012(15) 0.0020(15)
C60 0.0230(19) 0.034(2) 0.032(2) 0.0157(18) 0.0024(16) -0.0014(16)
C61 0.024(2) 0.040(2) 0.029(2) 0.0145(19) -0.0054(16) -0.0033(17)
C62 0.026(2) 0.034(2) 0.0227(19) 0.0125(17) -0.0030(15) 0.0001(16)
C66 0.059(3) 0.053(3) 0.045(3) 0.018(3) 0.009(3) 0.012(3)
C67 0.086(5) 0.055(4) 0.053(3) 0.016(3) 0.007(3) 0.015(3)
C68 0.140(7) 0.055(4) 0.051(4) 0.019(3) -0.011(4) 0.034(4)
C69 0.035(2) 0.044(3) 0.032(2) 0.017(2) 0.0015(18) 0.001(2)
C70 0.043(3) 0.107(6) 0.070(4) 0.001(4) -0.005(3) 0.008(4)
C71 0.095(5) 0.060(4) 0.037(3) 0.021(3) -0.016(3) -0.005(3)
C72 0.061(4) 0.065(4) 0.045(3) 0.021(3) 0.007(3) 0.019(3)
C73 0.067(4) 0.072(4) 0.061(4) 0.020(3) 0.011(3) 0.032(3)
C74 0.083(5) 0.071(4) 0.070(4) 0.031(4) 0.023(4) 0.013(4)
C75 0.160(9) 0.165(9) 0.185(10) 0.113(8) 0.066(8) 0.039(8)
O22 0.227(9) 0.186(9) 0.200(10) 0.066(8) -0.013(8) -0.004(8)
C78 0.156(9) 0.110(7) 0.133(8) 0.055(7) 0.023(7) 0.003(7)
C77 0.164(9) 0.109(7) 0.108(7) 0.046(6) -0.027(6) 0.018(7)
C79 0.135(8) 0.121(7) 0.146(8) 0.104(6) 0.008(6) -0.004(6)
C80 0.084(5) 0.086(5) 0.176(8) 0.100(6) -0.020(5) -0.015(4)
C81 0.119(6) 0.077(5) 0.152(7) 0.080(5) 0.043(6) 0.011(5)
C82 0.091(5) 0.064(4) 0.135(7) 0.035(5) 0.019(5) 0.020(4)
C83 0.051(3) 0.067(4) 0.073(4) 0.029(3) 0.014(3) 0.011(3)
C84 0.053(3) 0.060(3) 0.060(3) 0.022(3) 0.003(3) 0.017(3)
C85 0.043(3) 0.062(4) 0.083(4) 0.030(3) -0.005(3) 0.008(3)
C86 0.039(3) 0.058(3) 0.098(5) 0.034(3) 0.000(3) 0.004(3)
C88 0.099(7) 0.108(7) 0.181(10) 0.023(7) 0.005(7) 0.053(6)
C87 0.164(10) 0.147(9) 0.192(11) 0.053(9) 0.078(9) -0.003(8)
O25 0.168(8) 0.195(9) 0.252(11) 0.058(8) 0.006(8) -0.060(7)
C90 0.207(11) 0.149(9) 0.210(11) 0.127(8) 0.038(9) 0.044(8)
N1 0.0197(15) 0.0213(15) 0.0256(16) 0.0135(13) -0.0009(12) -0.0014(12)
N2 0.0271(17) 0.0305(17) 0.0235(16) 0.0102(14) -0.0031(13) 0.0048(14)
N3 0.0288(17) 0.0250(16) 0.0240(16) 0.0091(14) -0.0038(13) 0.0060(13)
N4 0.0226(16) 0.0235(16) 0.0248(16) 0.0124(13) 0.0008(13) 0.0034(13)
N5 0.0313(18) 0.0370(19) 0.0268(18) 0.0090(15) -0.0013(14) 0.0172(15)
N6 0.0377(19) 0.0313(18) 0.0268(18) 0.0109(15) -0.0025(15) 0.0147(15)
N7 0.0200(15) 0.0262(16) 0.0263(17) 0.0120(14) -0.0019(12) 0.0015(13)
N8 0.0205(15) 0.0216(15) 0.0252(16) 0.0112(13) -0.0007(12) 0.0027(12)
N9 0.0253(16) 0.0248(16) 0.0208(16) 0.0100(13) -0.0027(13) -0.0033(13)
N10 0.0301(17) 0.0244(16) 0.0209(16) 0.0111(13) -0.0042(13) -0.0026(13)
N11 0.0237(16) 0.0219(15) 0.0234(16) 0.0114(13) 0.0023(12) 0.0021(12)
N12 0.0319(18) 0.0327(18) 0.0261(17) 0.0164(15) -0.0048(14) -0.0094(15)
N13 0.0271(17) 0.0298(17) 0.0275(17) 0.0171(14) -0.0024(13) -0.0052(14)
N14 0.0200(15) 0.0265(16) 0.0242(16) 0.0113(14) 0.0005(12) 0.0007(13)
N15 0.0322(18) 0.0267(17) 0.0227(16) 0.0120(14) 0.0012(14) 0.0020(14)
N16 0.041(2) 0.0279(18) 0.0295(18) 0.0133(15) -0.0038(15) 0.0016(16)
N17 0.0322(19) 0.040(2) 0.033(2) 0.0186(17) -0.0012(15) -0.0058(16)
N19 0.074(3) 0.053(3) 0.039(2) 0.013(2) 0.000(2) 0.025(2)
N20 0.047(2) 0.041(2) 0.035(2) 0.0119(18) -0.0068(18) 0.0008(18)
N21 0.090(4) 0.072(3) 0.054(3) 0.039(3) 0.036(3) 0.048(3)
O1 0.0348(16) 0.0484(18) 0.0263(16) 0.0118(14) 0.0017(12) 0.0170(14)
O2 0.0485(19) 0.0306(16) 0.0365(17) 0.0115(13) -0.0082(14) 0.0146(14)
O3 0.071(3) 0.067(3) 0.052(2) -0.003(2) -0.024(2) 0.040(2)
O4 0.0348(16) 0.0375(16) 0.0321(16) 0.0141(13) 0.0006(12) 0.0157(13)
O5 0.0302(15) 0.0345(16) 0.0260(15) 0.0110(12) 0.0006(12) -0.0030(12)
O6 0.074(2) 0.0254(16) 0.0300(16) 0.0112(13) -0.0150(16) -0.0043(15)
O7 0.074(3) 0.114(4) 0.043(2) 0.049(2) -0.024(2) -0.061(3)
O8 0.0359(16) 0.0444(18) 0.0339(16) 0.0235(14) -0.0072(13) -0.0142(14)
O9 0.0474(19) 0.0375(17) 0.0395(18) 0.0151(15) -0.0195(15) -0.0027(15)
O10 0.0509(19) 0.0257(15) 0.0346(16) 0.0154(13) -0.0095(14) 0.0001(13)
O11 0.0411(16) 0.0238(14) 0.0271(14) 0.0132(12) -0.0017(12) 0.0014(12)
O12 0.052(2) 0.056(2) 0.067(2) 0.039(2) 0.0245(18) 0.0203(18)
O13 0.0462(19) 0.0353(17) 0.059(2) 0.0302(16) -0.0175(16) -0.0074(15)
O14 0.0348(16) 0.0285(15) 0.0433(18) 0.0180(14) -0.0097(13) 0.0009(13)
O15 0.050(2) 0.067(2) 0.052(2) 0.0443(19) 0.0054(16) 0.0043(18)
O16 0.059(2) 0.050(2) 0.0368(18) 0.0200(16) 0.0049(16) 0.0051(17)
O17 0.0433(19) 0.0403(19) 0.061(2) 0.0261(17) 0.0038(16) 0.0035(15)
O19 0.049(2) 0.073(3) 0.0351(18) 0.0256(18) 0.0058(15) 0.0167(18)
O20 0.0409(17) 0.0416(17) 0.0304(16) 0.0178(14) 0.0000(13) 0.0018(14)
O21 0.0378(19) 0.082(3) 0.041(2) 0.0219(19) 0.0046(15) 0.0143(19)
C76 0.244(11) 0.131(8) 0.095(7) 0.048(6) 0.038(7) 0.111(8)
O23 0.113(5) 0.126(5) 0.140(6) 0.044(5) 0.012(4) 0.036(4)
O24 0.054(2) 0.061(3) 0.105(4) 0.031(3) 0.009(2) 0.016(2)
C89 0.062(5) 0.068(5) 0.203(10) 0.019(6) 0.034(6) 0.027(4)
Pd1 0.01844(19) 0.0214(2) 0.01968(19) 0.01075(16) 0.00009(14) 0.00227(15)
Pd2 0.01861(14) 0.02163(15) 0.02129(15) 0.01010(11) -0.00174(10) -0.00029(11)
O18' 0.041(13) 0.050(15) 0.036(11) 0.007(9) 0.007(11) 0.012(12)
S1 0.030(5) 0.041(4) 0.025(4) 0.013(3) 0.003(3) 0.010(3)
C64' 0.054(16) 0.063(14) 0.037(13) 0.011(13) -0.007(12) 0.001(14)
C65' 0.015(10) 0.057(11) 0.032(10) -0.005(9) 0.011(9) 0.005(9)
N18 0.037(2) 0.048(3) 0.031(3) 0.017(2) 0.0032(19) 0.006(2)
O18 0.029(3) 0.035(3) 0.025(2) 0.013(2) -0.004(2) 0.003(2)
C63 0.030(3) 0.046(3) 0.044(4) 0.024(3) 0.003(3) 0.005(3)
C64 0.042(3) 0.042(4) 0.041(4) 0.024(3) 0.000(3) -0.001(3)
C65 0.037(3) 0.045(3) 0.024(3) 0.006(2) -0.002(2) -0.001(2)

loop_
_atom_type_symbol
_atom_type_description
_atom_type_scat_dispersion_real
_atom_type_scat_dispersion_imag
_atom_type_scat_source
C C 0.0033 0.0016 'International Tables Vol C Tables 4.2.6.8 and 6.1.1.4'
H H 0.0000 0.0000 'International Tables Vol C Tables 4.2.6.8 and 6.1.1.4'
N N 0.0061 0.0033 'International Tables Vol C Tables 4.2.6.8 and 6.1.1.4'
O O 0.0106 0.0060 'International Tables Vol C Tables 4.2.6.8 and 6.1.1.4'
Pd Pd -0.9988 1.0072 'International Tables Vol C Tables 4.2.6.8 and 6.1.1.4'
S S 0.1246 0.1234 'International Tables Vol C Tables 4.2.6.8 and 6.1.1.4'

loop_
_geom_angle_atom_site_label_1
_geom_angle_atom_site_label_2
_geom_angle_atom_site_label_3
_geom_angle
_geom_angle_site_symmetry_1
_geom_angle_site_symmetry_3
_geom_angle_publ_flag
N1 C1 C2 121.8(4) . . ?
N1 C1 H1 119.1 . . ?
C2 C1 H1 119.1 . . ?
C1 C2 C3 119.4(4) . . ?
C1 C2 H2 120.3 . . ?
C3 C2 H2 120.3 . . ?
C4 C3 C2 118.7(4) . . ?
C4 C3 H3 120.6 . . ?
C2 C3 H3 120.6 . . ?
C3 C4 C5 119.0(4) . . ?
C3 C4 C6 123.5(4) . . ?
C5 C4 C6 117.5(3) . . ?
N1 C5 C4 121.3(4) . . ?
N1 C5 H5 119.3 . . ?
C4 C5 H5 119.3 . . ?
O1 C6 N2 125.4(4) . . ?
O1 C6 C4 121.7(4) . . ?
N2 C6 C4 112.8(3) . . ?
C12 C7 C8 120.5(4) . . ?
C12 C7 N2 124.6(4) . . ?
C8 C7 N2 114.9(4) . . ?
C9 C8 C7 119.7(4) . . ?
C9 C8 H8 120.2 . . ?
C7 C8 H8 120.2 . . ?
C8 C9 C10 120.8(4) . . ?
C8 C9 H9 119.6 . . ?
C10 C9 H9 119.6 . . ?
C9 C10 C11 119.5(4) . . ?
C9 C10 H10 120.2 . . ?
C11 C10 H10 120.2 . . ?
C10 C11 C12 120.5(4) . . ?
C10 C11 C13 116.4(4) . . ?
C12 C11 C13 123.1(4) . . ?
C7 C12 C11 119.0(4) . . ?
C7 C12 H12 120.5 . . ?
C11 C12 H12 120.5 . . ?
O2 C13 N3 122.7(4) . . ?
O2 C13 C11 120.5(4) . . ?
N3 C13 C11 116.7(3) . . ?
N4 C14 C15 121.7(3) . . ?
N4 C14 H14 119.1 . . ?
C15 C14 H14 119.1 . . ?
C16 C15 C14 118.7(4) . . ?
C16 C15 N3 124.1(4) . . ?
C14 C15 N3 117.2(3) . . ?
C15 C16 C17 119.0(4) . . ?
C15 C16 H16 120.5 . . ?
C17 C16 H16 120.5 . . ?
C18 C17 C16 119.7(4) . . ?
C18 C17 N5 122.8(4) . . ?
C16 C17 N5 117.5(4) . . ?
N4 C18 C17 120.3(4) . . ?
N4 C18 H18 119.9 . . ?
C17 C18 H18 119.9 . . ?
O3 C19 N5 122.7(4) . . ?
O3 C19 C20 119.7(4) . . ?
N5 C19 C20 117.6(4) . . ?
C25 C20 C21 119.8(4) . . ?
C25 C20 C19 115.5(4) . . ?
C21 C20 C19 124.7(4) . . ?
C22 C21 C20 119.2(4) . . ?
C22 C21 H21 120.4 . . ?
C20 C21 H21 120.4 . . ?
C23 C22 C21 121.3(4) . . ?
C23 C22 H22 119.3 . . ?
C21 C22 H22 119.3 . . ?
C22 C23 C24 119.8(4) . . ?
C22 C23 H23 120.1 . . ?
C24 C23 H23 120.1 . . ?
C23 C24 C25 119.5(4) . . ?
C23 C24 N6 124.1(4) . . ?
C25 C24 N6 116.4(4) . . ?
C20 C25 C24 120.3(4) . . ?
C20 C25 H25 119.8 . . ?
C24 C25 H25 119.8 . . ?
O4 C26 N6 124.2(4) . . ?
O4 C26 C28 119.6(4) . . ?
N6 C26 C28 116.2(3) . . ?
N7 C27 C28 122.6(4) . . ?
N7 C27 H27 118.7 . . ?
C28 C27 H27 118.7 . . ?
C27 C28 C29 118.4(4) . . ?
C27 C28 C26 123.5(4) . . ?
C29 C28 C26 118.1(4) . . ?
C30 C29 C28 118.6(4) . . ?
C30 C29 H29 120.7 . . ?
C28 C29 H29 120.7 . . ?
C29 C30 C31 119.8(4) . . ?
C29 C30 H30 120.1 . . ?
C31 C30 H30 120.1 . . ?
N7 C31 C30 121.4(4) . . ?
N7 C31 H31 119.3 . . ?
C30 C31 H31 119.3 . . ?
N8 C32 C33 121.4(3) . . ?
N8 C32 H32 119.3 . . ?
C33 C32 H32 119.3 . . ?
C32 C33 C34 119.6(4) . . ?
C32 C33 H33 120.2 . . ?
C34 C33 H33 120.2 . . ?
C33 C34 C35 119.0(4) . . ?
C33 C34 H34 120.5 . . ?
C35 C34 H34 120.5 . . ?
C36 C35 C34 118.3(3) . . ?
C36 C35 C37 117.0(3) . . ?
C34 C35 C37 124.6(3) . . ?
N8 C36 C35 122.1(4) . . ?
N8 C36 H36 119.0 . . ?
C35 C36 H36 119.0 . . ?
O5 C37 N9 124.2(3) . . ?
O5 C37 C35 120.2(3) . . ?
N9 C37 C35 115.6(3) . . ?
C43 C38 C39 120.3(3) . . ?
C43 C38 N9 123.8(3) . . ?
C39 C38 N9 115.8(3) . . ?
C40 C39 C38 119.7(4) . . ?
C40 C39 H39 120.2 . . ?
C38 C39 H39 120.2 . . ?
C41 C40 C39 121.0(4) . . ?
C41 C40 H40 119.5 . . ?
C39 C40 H40 119.5 . . ?
C40 C41 C42 119.3(4) . . ?
C40 C41 H41 120.3 . . ?
C42 C41 H41 120.3 . . ?
C41 C42 C43 120.3(4) . . ?
C41 C42 C44 116.1(3) . . ?
C43 C42 C44 123.6(4) . . ?
C38 C43 C42 119.3(3) . . ?
C38 C43 H43 120.3 . . ?
C42 C43 H43 120.3 . . ?
O6 C44 N10 122.8(4) . . ?
O6 C44 C42 120.9(4) . . ?
N10 C44 C42 116.3(3) . . ?
N11 C45 C46 120.4(3) . . ?
N11 C45 H45 119.8 . . ?
C46 C45 H45 119.8 . . ?
C47 C46 C45 119.3(3) . . ?
C47 C46 N10 122.8(3) . . ?
C45 C46 N10 117.8(3) . . ?
C46 C47 C48 119.2(4) . . ?
C46 C47 H47 120.4 . . ?
C48 C47 H47 120.4 . . ?
C49 C48 C47 119.3(4) . . ?
C49 C48 N12 122.8(3) . . ?
C47 C48 N12 117.8(3) . . ?
N11 C49 C48 119.9(3) . . ?
N11 C49 H49 120.0 . . ?
C48 C49 H49 120.0 . . ?
O7 C50 N12 121.3(4) . . ?
O7 C50 C51 121.1(4) . . ?
N12 C50 C51 117.5(4) . . ?
C56 C51 C52 119.5(4) . . ?
C56 C51 C50 115.5(4) . . ?
C52 C51 C50 125.0(4) . . ?
C53 C52 C51 119.2(4) . . ?
C53 C52 H52 120.4 . . ?
C51 C52 H52 120.4 . . ?
C52 C53 C54 121.6(4) . . ?
C52 C53 H53 119.2 . . ?
C54 C53 H53 119.2 . . ?
C55 C54 C53 119.3(4) . . ?
C55 C54 H54 120.3 . . ?
C53 C54 H54 120.3 . . ?
C54 C55 C56 119.3(4) . . ?
C54 C55 N13 123.7(4) . . ?
C56 C55 N13 116.9(3) . . ?
C51 C56 C55 121.0(4) . . ?
C51 C56 H56 119.5 . . ?
C55 C56 H56 119.5 . . ?
O8 C57 N13 124.6(4) . . ?
O8 C57 C59 119.5(4) . . ?
N13 C57 C59 116.0(3) . . ?
N14 C58 C59 122.3(3) . . ?
N14 C58 H58 118.8 . . ?
C59 C58 H58 118.8 . . ?
C60 C59 C58 118.3(4) . . ?
C60 C59 C57 118.4(3) . . ?
C58 C59 C57 123.3(3) . . ?
C61 C60 C59 119.5(4) . . ?
C61 C60 H60 120.3 . . ?
C59 C60 H60 120.3 . . ?
C60 C61 C62 119.1(4) . . ?
C60 C61 H61 120.5 . . ?
C62 C61 H61 120.5 . . ?
N14 C62 C61 121.7(4) . . ?
N14 C62 H62 119.2 . . ?
C61 C62 H62 119.2 . . ?
O19 C66 N19 127.6(6) . . ?
O19 C66 H66 116.2 . . ?
N19 C66 H66 116.2 . . ?
N19 C67 H67A 109.5 . . ?
N19 C67 H67B 109.5 . . ?
H67A C67 H67B 109.5 . . ?
N19 C67 H67C 109.5 . . ?
H67A C67 H67C 109.5 . . ?
H67B C67 H67C 109.5 . . ?
N19 C68 H68A 109.5 . . ?
N19 C68 H68B 109.5 . . ?
H68A C68 H68B 109.5 . . ?
N19 C68 H68C 109.5 . . ?
H68A C68 H68C 109.5 . . ?
H68B C68 H68C 109.5 . . ?
O20 C69 N20 127.4(5) . . ?
O20 C69 H69 116.3 . . ?
N20 C69 H69 116.3 . . ?
N20 C70 H70A 109.5 . . ?
N20 C70 H70B 109.5 . . ?
H70A C70 H70B 109.5 . . ?
N20 C70 H70C 109.5 . . ?
H70A C70 H70C 109.5 . . ?
H70B C70 H70C 109.5 . . ?
N20 C71 H71A 109.5 . . ?
N20 C71 H71B 109.5 . . ?
H71A C71 H71B 109.5 . . ?
N20 C71 H71C 109.5 . . ?
H71A C71 H71C 109.5 . . ?
H71B C71 H71C 109.5 . . ?
O21 C72 N21 126.1(6) . . ?
O21 C72 H72 116.9 . . ?
N21 C72 H72 116.9 . . ?
N21 C73 H73A 109.5 . . ?
N21 C73 H73B 109.5 . . ?
H73A C73 H73B 109.5 . . ?
N21 C73 H73C 109.5 . . ?
H73A C73 H73C 109.5 . . ?
H73B C73 H73C 109.5 . . ?
N21 C74 H74A 109.5 . . ?
N21 C74 H74B 109.5 . . ?
H74A C74 H74B 109.5 . . ?
N21 C74 H74C 109.5 . . ?
H74A C74 H74C 109.5 . . ?
H74B C74 H74C 109.5 . . ?
O22 C75 C76 103.6(11) . . ?
O22 C75 H75A 111.0 . . ?
C76 C75 H75A 111.0 . . ?
O22 C75 H75B 111.0 . . ?
C76 C75 H75B 111.0 . . ?
H75A C75 H75B 109.0 . . ?
C75 O22 C78 113.1(12) . . ?
O22 C78 C77 102.8(10) . . ?
O22 C78 H78A 111.2 . . ?
C77 C78 H78A 111.2 . . ?
O22 C78 H78B 111.2 . . ?
C77 C78 H78B 111.2 . . ?
H78A C78 H78B 109.1 . . ?
C76 C77 C78 104.5(9) . . ?
C76 C77 H77A 110.9 . . ?
C78 C77 H77A 110.9 . . ?
C76 C77 H77B 110.9 . . ?
C78 C77 H77B 110.9 . . ?
H77A C77 H77B 108.9 . . ?
O23 C79 C80 108.9(8) . . ?
O23 C79 H79A 109.9 . . ?
C80 C79 H79A 109.9 . . ?
O23 C79 H79B 109.9 . . ?
C80 C79 H79B 109.9 . . ?
H79A C79 H79B 108.3 . . ?
C81 C80 C79 99.2(7) . . ?
C81 C80 H80A 111.9 . . ?
C79 C80 H80A 111.9 . . ?
C81 C80 H80B 111.9 . . ?
C79 C80 H80B 111.9 . . ?
H80A C80 H80B 109.6 . . ?
C82 C81 C80 106.3(8) . . ?
C82 C81 H81A 110.5 . . ?
C80 C81 H81A 110.5 . . ?
C82 C81 H81B 110.5 . . ?
C80 C81 H81B 110.5 . . ?
H81A C81 H81B 108.7 . . ?
O23 C82 C81 105.5(8) . . ?
O23 C82 H82A 110.6 . . ?
C81 C82 H82A 110.6 . . ?
O23 C82 H82B 110.6 . . ?
C81 C82 H82B 110.6 . . ?
H82A C82 H82B 108.8 . . ?
O24 C83 C84 105.2(5) . . ?
O24 C83 H83A 110.7 . . ?
C84 C83 H83A 110.7 . . ?
O24 C83 H83B 110.7 . . ?
C84 C83 H83B 110.7 . . ?
H83A C83 H83B 108.8 . . ?
C83 C84 C85 105.0(5) . . ?
C83 C84 H84A 110.8 . . ?
C85 C84 H84A 110.8 . . ?
C83 C84 H84B 110.8 . . ?
C85 C84 H84B 110.8 . . ?
H84A C84 H84B 108.8 . . ?
C84 C85 C86 103.1(5) . . ?
C84 C85 H85A 111.1 . . ?
C86 C85 H85A 111.1 . . ?
C84 C85 H85B 111.1 . . ?
C86 C85 H85B 111.1 . . ?
H85A C85 H85B 109.1 . . ?
O24 C86 C85 106.0(5) . . ?
O24 C86 H86A 110.5 . . ?
C85 C86 H86A 110.5 . . ?
O24 C86 H86B 110.5 . . ?
C85 C86 H86B 110.5 . . ?
H86A C86 H86B 108.7 . . ?
C89 C88 C87 102.4(11) . . ?
C89 C88 H88A 111.3 . . ?
C87 C88 H88A 111.3 . . ?
C89 C88 H88B 111.3 . . ?
C87 C88 H88B 111.3 . . ?
H88A C88 H88B 109.2 . . ?
O25 C87 C88 103.0(12) . . ?
O25 C87 H87A 111.2 . . ?
C88 C87 H87A 111.2 . . ?
O25 C87 H87B 111.2 . . ?
C88 C87 H87B 111.2 . . ?
H87A C87 H87B 109.1 . . ?
C90 O25 C87 128.3(13) . . ?
O25 C90 C89 89.3(10) . . ?
O25 C90 H90A 113.8 . . ?
C89 C90 H90A 113.8 . . ?
O25 C90 H90B 113.8 . . ?
C89 C90 H90B 113.8 . . ?
H90A C90 H90B 111.0 . . ?
C5 N1 C1 119.4(3) . . ?
C5 N1 Pd2 123.6(3) . . ?
C1 N1 Pd2 116.9(3) . . ?
C6 N2 C7 128.3(3) . . ?
C6 N2 H2A 115.8 . . ?
C7 N2 H2A 115.8 . . ?
C13 N3 C15 125.8(3) . . ?
C13 N3 H3A 117.1 . . ?
C15 N3 H3A 117.1 . . ?
C14 N4 C18 120.7(3) . . ?
C14 N4 Pd1 120.0(3) . . ?
C18 N4 Pd1 119.3(3) . . ?
C19 N5 C17 125.7(4) . . ?
C19 N5 H5A 117.2 . . ?
C17 N5 H5A 117.2 . . ?
C26 N6 C24 126.6(4) . . ?
C26 N6 H6 116.7 . . ?
C24 N6 H6 116.7 . . ?
C27 N7 C31 119.0(3) . . ?
C27 N7 Pd2 119.0(3) . 2_676 ?
C31 N7 Pd2 122.0(3) . 2_676 ?
C32 N8 C36 119.5(3) . . ?
C32 N8 Pd2 117.6(2) . . ?
C36 N8 Pd2 122.9(3) . . ?
C37 N9 C38 126.9(3) . . ?
C37 N9 H9A 116.5 . . ?
C38 N9 H9A 116.5 . . ?
C44 N10 C46 124.0(3) . . ?
C44 N10 H10A 118.0 . . ?
C46 N10 H10A 118.0 . . ?
C45 N11 C49 121.9(3) . . ?
C45 N11 Pd1 120.3(3) . . ?
C49 N11 Pd1 117.8(3) . . ?
C50 N12 C48 126.0(3) . . ?
C50 N12 H12A 117.0 . . ?
C48 N12 H12A 117.0 . . ?
C57 N13 C55 127.4(3) . . ?
C57 N13 H13 116.3 . . ?
C55 N13 H13 116.3 . . ?
C58 N14 C62 119.2(3) . . ?
C58 N14 Pd2 118.7(2) . 2_676 ?
C62 N14 Pd2 122.0(3) . 2_676 ?
O9 N15 O10 121.6(3) . . ?
O9 N15 O11 119.3(3) . . ?
O10 N15 O11 119.1(3) . . ?
O12 N16 O14 120.2(4) . . ?
O12 N16 O13 119.1(4) . . ?
O14 N16 O13 120.5(4) . . ?
O15 N17 O17 120.8(4) . . ?
O15 N17 O16 120.7(4) . . ?
O17 N17 O16 118.5(4) . . ?
C66 N19 C68 122.5(5) . . ?
C66 N19 C67 121.5(5) . . ?
C68 N19 C67 116.0(5) . . ?
C69 N20 C70 120.5(5) . . ?
C69 N20 C71 121.5(5) . . ?
C70 N20 C71 118.0(5) . . ?
C72 N21 C73 123.0(6) . . ?
C72 N21 C74 119.8(6) . . ?
C73 N21 C74 116.2(5) . . ?
C77 C76 C75 106.1(9) . . ?
C77 C76 H76A 110.5 . . ?
C75 C76 H76A 110.5 . . ?
C77 C76 H76B 110.5 . . ?
C75 C76 H76B 110.5 . . ?
H76A C76 H76B 108.7 . . ?
C79 O23 C82 102.5(8) . . ?
C86 O24 C83 104.6(5) . . ?
C88 C89 C90 116.8(11) . . ?
C88 C89 H89A 108.1 . . ?
C90 C89 H89A 108.1 . . ?
C88 C89 H89B 108.1 . . ?
C90 C89 H89B 108.1 . . ?
H89A C89 H89B 107.3 . . ?
N11 Pd1 N11 180.0 . 2_676 ?
N11 Pd1 N4 90.67(13) . . ?
N11 Pd1 N4 89.33(12) 2_676 . ?
N11 Pd1 N4 89.33(12) . 2_676 ?
N11 Pd1 N4 90.67(13) 2_676 2_676 ?
N4 Pd1 N4 180.0(2) . 2_676 ?
N1 Pd2 N7 179.34(12) . 2_676 ?
N1 Pd2 N8 88.43(12) . . ?
N7 Pd2 N8 91.29(12) 2_676 . ?
N1 Pd2 N14 91.21(12) . 2_676 ?
N7 Pd2 N14 89.07(13) 2_676 2_676 ?
N8 Pd2 N14 179.48(13) . 2_676 ?
O18' S1 C65' 110.1(16) . . ?
O18' S1 C64' 108.4(17) . . ?
C65' S1 C64' 98.5(11) . . ?
S1 C64' H64A 109.5 . . ?
S1 C64' H64B 109.5 . . ?
H64A C64' H64B 109.5 . . ?
S1 C64' H64C 109.5 . . ?
H64A C64' H64C 109.5 . . ?
H64B C64' H64C 109.5 . . ?
S1 C65' H65A 109.5 . . ?
S1 C65' H65B 109.5 . . ?
H65A C65' H65B 109.5 . . ?
S1 C65' H65C 109.5 . . ?
H65A C65' H65C 109.5 . . ?
H65B C65' H65C 109.5 . . ?
C63 N18 C65 123.6(6) . . ?
C63 N18 C64 118.5(5) . . ?
C65 N18 C64 117.4(5) . . ?
O18 C63 N18 126.7(7) . . ?
O18 C63 H63 116.6 . . ?
N18 C63 H63 116.6 . . ?
N18 C64 H64D 109.5 . . ?
N18 C64 H64E 109.5 . . ?
H64D C64 H64E 109.5 . . ?
N18 C64 H64F 109.5 . . ?
H64D C64 H64F 109.5 . . ?
H64E C64 H64F 109.5 . . ?
N18 C65 H65D 109.5 . . ?
N18 C65 H65E 109.5 . . ?
H65D C65 H65E 109.5 . . ?
N18 C65 H65F 109.5 . . ?
H65D C65 H65F 109.5 . . ?
H65E C65 H65F 109.5 . . ?

loop_
_geom_bond_atom_site_label_1
_geom_bond_atom_site_label_2
_geom_bond_distance
_geom_bond_site_symmetry_2
_geom_bond_publ_flag
C1 N1 1.346(5) . ?
C1 C2 1.370(6) . ?
C1 H1 0.9500 . ?
C2 C3 1.389(6) . ?
C2 H2 0.9500 . ?
C3 C4 1.385(6) . ?
C3 H3 0.9500 . ?
C4 C5 1.392(5) . ?
C4 C6 1.513(5) . ?
C5 N1 1.343(5) . ?
C5 H5 0.9500 . ?
C6 O1 1.219(5) . ?
C6 N2 1.357(5) . ?
C7 C12 1.390(6) . ?
C7 C8 1.398(6) . ?
C7 N2 1.418(5) . ?
C8 C9 1.381(6) . ?
C8 H8 0.9500 . ?
C9 C10 1.386(6) . ?
C9 H9 0.9500 . ?
C10 C11 1.393(6) . ?
C10 H10 0.9500 . ?
C11 C12 1.403(6) . ?
C11 C13 1.495(6) . ?
C12 H12 0.9500 . ?
C13 O2 1.225(5) . ?
C13 N3 1.367(5) . ?
C14 N4 1.334(5) . ?
C14 C15 1.395(6) . ?
C14 H14 0.9500 . ?
C15 C16 1.384(6) . ?
C15 N3 1.409(5) . ?
C16 C17 1.398(6) . ?
C16 H16 0.9500 . ?
C17 C18 1.389(6) . ?
C17 N5 1.414(5) . ?
C18 N4 1.349(5) . ?
C18 H18 0.9500 . ?
C19 O3 1.232(6) . ?
C19 N5 1.354(6) . ?
C19 C20 1.510(6) . ?
C20 C25 1.390(6) . ?
C20 C21 1.392(6) . ?
C21 C22 1.388(6) . ?
C21 H21 0.9500 . ?
C22 C23 1.373(6) . ?
C22 H22 0.9500 . ?
C23 C24 1.392(6) . ?
C23 H23 0.9500 . ?
C24 C25 1.394(6) . ?
C24 N6 1.410(5) . ?
C25 H25 0.9500 . ?
C26 O4 1.213(5) . ?
C26 N6 1.357(5) . ?
C26 C28 1.513(6) . ?
C27 N7 1.335(5) . ?
C27 C28 1.383(6) . ?
C27 H27 0.9500 . ?
C28 C29 1.399(6) . ?
C29 C30 1.375(6) . ?
C29 H29 0.9500 . ?
C30 C31 1.384(6) . ?
C30 H30 0.9500 . ?
C31 N7 1.345(5) . ?
C31 H31 0.9500 . ?
C32 N8 1.343(5) . ?
C32 C33 1.380(5) . ?
C32 H32 0.9500 . ?
C33 C34 1.388(5) . ?
C33 H33 0.9500 . ?
C34 C35 1.392(5) . ?
C34 H34 0.9500 . ?
C35 C36 1.392(5) . ?
C35 C37 1.511(5) . ?
C36 N8 1.343(5) . ?
C36 H36 0.9500 . ?
C37 O5 1.222(5) . ?
C37 N9 1.355(5) . ?
C38 C43 1.380(5) . ?
C38 C39 1.390(5) . ?
C38 N9 1.422(5) . ?
C39 C40 1.387(6) . ?
C39 H39 0.9500 . ?
C40 C41 1.370(6) . ?
C40 H40 0.9500 . ?
C41 C42 1.395(6) . ?
C41 H41 0.9500 . ?
C42 C43 1.400(5) . ?
C42 C44 1.494(5) . ?
C43 H43 0.9500 . ?
C44 O6 1.223(5) . ?
C44 N10 1.363(5) . ?
C45 N11 1.338(5) . ?
C45 C46 1.392(5) . ?
C45 H45 0.9500 . ?
C46 C47 1.383(5) . ?
C46 N10 1.412(5) . ?
C47 C48 1.397(5) . ?
C47 H47 0.9500 . ?
C48 C49 1.394(5) . ?
C48 N12 1.403(5) . ?
C49 N11 1.342(5) . ?
C49 H49 0.9500 . ?
C50 O7 1.210(6) . ?
C50 N12 1.359(5) . ?
C50 C51 1.492(6) . ?
C51 C56 1.388(6) . ?
C51 C52 1.394(6) . ?
C52 C53 1.376(6) . ?
C52 H52 0.9500 . ?
C53 C54 1.392(6) . ?
C53 H53 0.9500 . ?
C54 C55 1.386(6) . ?
C54 H54 0.9500 . ?
C55 C56 1.392(6) . ?
C55 N13 1.410(5) . ?
C56 H56 0.9500 . ?
C57 O8 1.219(5) . ?
C57 N13 1.355(5) . ?
C57 C59 1.512(5) . ?
C58 N14 1.337(5) . ?
C58 C59 1.390(5) . ?
C58 H58 0.9500 . ?
C59 C60 1.385(5) . ?
C60 C61 1.383(6) . ?
C60 H60 0.9500 . ?
C61 C62 1.383(6) . ?
C61 H61 0.9500 . ?
C62 N14 1.346(5) . ?
C62 H62 0.9500 . ?
C66 O19 1.229(6) . ?
C66 N19 1.340(7) . ?
C66 H66 0.9500 . ?
C67 N19 1.473(8) . ?
C67 H67A 0.9800 . ?
C67 H67B 0.9800 . ?
C67 H67C 0.9800 . ?
C68 N19 1.434(8) . ?
C68 H68A 0.9800 . ?
C68 H68B 0.9800 . ?
C68 H68C 0.9800 . ?
C69 O20 1.221(5) . ?
C69 N20 1.314(6) . ?
C69 H69 0.9500 . ?
C70 N20 1.446(8) . ?
C70 H70A 0.9800 . ?
C70 H70B 0.9800 . ?
C70 H70C 0.9800 . ?
C71 N20 1.464(7) . ?
C71 H71A 0.9800 . ?
C71 H71B 0.9800 . ?
C71 H71C 0.9800 . ?
C72 O21 1.279(7) . ?
C72 N21 1.293(7) . ?
C72 H72 0.9500 . ?
C73 N21 1.466(8) . ?
C73 H73A 0.9800 . ?
C73 H73B 0.9800 . ?
C73 H73C 0.9800 . ?
C74 N21 1.474(8) . ?
C74 H74A 0.9800 . ?
C74 H74B 0.9800 . ?
C74 H74C 0.9800 . ?
C75 O22 1.366(12) . ?
C75 C76 1.502(13) . ?
C75 H75A 0.9900 . ?
C75 H75B 0.9900 . ?
O22 C78 1.383(12) . ?
C78 C77 1.495(12) . ?
C78 H78A 0.9900 . ?
C78 H78B 0.9900 . ?
C77 C76 1.493(12) . ?
C77 H77A 0.9900 . ?
C77 H77B 0.9900 . ?
C79 O23 1.354(10) . ?
C79 C80 1.581(12) . ?
C79 H79A 0.9900 . ?
C79 H79B 0.9900 . ?
C80 C81 1.503(11) . ?
C80 H80A 0.9900 . ?
C80 H80B 0.9900 . ?
C81 C82 1.479(10) . ?
C81 H81A 0.9900 . ?
C81 H81B 0.9900 . ?
C82 O23 1.440(9) . ?
C82 H82A 0.9900 . ?
C82 H82B 0.9900 . ?
C83 O24 1.443(7) . ?
C83 C84 1.514(8) . ?
C83 H83A 0.9900 . ?
C83 H83B 0.9900 . ?
C84 C85 1.518(8) . ?
C84 H84A 0.9900 . ?
C84 H84B 0.9900 . ?
C85 C86 1.528(8) . ?
C85 H85A 0.9900 . ?
C85 H85B 0.9900 . ?
C86 O24 1.410(7) . ?
C86 H86A 0.9900 . ?
C86 H86B 0.9900 . ?
C88 C89 1.428(13) . ?
C88 C87 1.452(13) . ?
C88 H88A 0.9900 . ?
C88 H88B 0.9900 . ?
C87 O25 1.449(12) . ?
C87 H87A 0.9900 . ?
C87 H87B 0.9900 . ?
O25 C90 1.309(13) . ?
C90 C89 1.640(13) . ?
C90 H90A 0.9900 . ?
C90 H90B 0.9900 . ?
N1 Pd2 2.024(3) . ?
N2 H2A 0.8800 . ?
N3 H3A 0.8800 . ?
N4 Pd1 2.035(3) . ?
N5 H5A 0.8800 . ?
N6 H6 0.8800 . ?
N7 Pd2 2.028(3) 2_676 ?
N8 Pd2 2.031(3) . ?
N9 H9A 0.8800 . ?
N10 H10A 0.8800 . ?
N11 Pd1 2.015(3) . ?
N12 H12A 0.8800 . ?
N13 H13 0.8800 . ?
N14 Pd2 2.036(3) 2_676 ?
N15 O9 1.227(4) . ?
N15 O10 1.242(4) . ?
N15 O11 1.278(4) . ?
N16 O12 1.249(5) . ?
N16 O14 1.251(5) . ?
N16 O13 1.252(5) . ?
N17 O15 1.239(5) . ?
N17 O17 1.249(5) . ?
N17 O16 1.252(5) . ?
C76 H76A 0.9900 . ?
C76 H76B 0.9900 . ?
C89 H89A 0.9900 . ?
C89 H89B 0.9900 . ?
O18' S1 1.490(19) . ?
S1 C65' 1.776(16) . ?
S1 C64' 1.787(18) . ?
C64' H64A 0.9800 . ?
C64' H64B 0.9800 . ?
C64' H64C 0.9800 . ?
C65' H65A 0.9800 . ?
C65' H65B 0.9800 . ?
C65' H65C 0.9800 . ?
N18 C63 1.296(8) . ?
N18 C65 1.447(7) . ?
N18 C64 1.455(8) . ?
O18 C63 1.216(8) . ?
C63 H63 0.9500 . ?
C64 H64D 0.9800 . ?
C64 H64E 0.9800 . ?
C64 H64F 0.9800 . ?
C65 H65D 0.9800 . ?
C65 H65E 0.9800 . ?
C65 H65F 0.9800 . ?

loop_
_geom_hbond_atom_site_label_D
_geom_hbond_atom_site_label_H
_geom_hbond_atom_site_label_A
_geom_hbond_distance_DH
_geom_hbond_distance_HA
_geom_hbond_distance_DA
_geom_hbond_angle_DHA
_geom_hbond_site_symmetry_A
_geom_hbond_publ_flag
C1 H1 O15 0.95 2.62 3.175(5) 117.5 1_554 yes
C1 H1 O20 0.95 2.53 3.374(5) 148.4 . yes
C8 H8 O19 0.95 2.55 3.311(5) 137.6 . yes
C12 H12 O1 0.95 2.41 2.958(5) 116.4 . yes
C14 H14 O18'^a 0.95 2.58 3.39(5) 143.6 2_676 yes
C14 H14 O18^b 0.95 2.39 3.224(9) 146.1 2_676 yes
C16 H16 O2 0.95 2.30 2.847(5) 115.6 . yes
C16 H16 O21 0.95 2.58 3.368(5) 141.1 . yes
C18 H18 O3 0.95 2.20 2.782(5) 118.7 . yes
C18 H18 O18'^a 0.95 2.28 3.12(4) 146.5 . yes
C18 H18 O18^b 0.95 2.49 3.310(9) 144.8 . yes
C23 H23 O4 0.95 2.28 2.854(5) 117.8 . yes
C25 H25 O13 0.95 2.66 3.471(6) 143.9 2_676 yes
C27 H27 N16 0.95 2.55 3.405(5) 149.5 2_676 yes
C27 H27 O12 0.95 2.52 3.177(5) 126.7 2_676 yes
C27 H27 O13 0.95 2.19 3.133(5) 175.7 2_676 yes
C31 H31 O20 0.95 2.37 3.200(5) 146.3 2_676 yes
C36 H36 O13 0.95 2.62 3.537(5) 161.7 . yes
C39 H39 O10 0.95 2.45 3.383(5) 168.0 2_675 yes
C39 H39 O11 0.95 2.46 3.228(5) 138.2 2_675 yes
C43 H43 O5 0.95 2.48 2.960(5) 111.6 . yes
C45 H45 O18'^a 0.95 2.40 3.22(5) 144.4 2_676 yes
C45 H45 O18^b 0.95 2.40 3.229(9) 145.2 2_676 yes
C47 H47 N17 0.95 2.63 3.498(5) 152.5 2_676 yes
C47 H47 O6 0.95 2.34 2.832(5) 112.1 . yes
C47 H47 O16 0.95 2.57 3.351(5) 139.7 2_676 yes
C47 H47 O17 0.95 2.64 3.319(5) 128.9 2_676 yes
C49 H49 O7 0.95 2.13 2.740(5) 120.6 . yes
C49 H49 O18'^a 0.95 2.39 3.23(5) 146.5 . yes
C49 H49 O18^b 0.95 2.40 3.240(8) 147.0 . yes
C54 H54 O8 0.95 2.26 2.857(5) 120.4 . yes
C56 H56 O14 0.95 2.56 3.342(5) 140.2 2_676 yes
C58 H58 N16 0.95 2.63 3.347(5) 133.0 2_676 yes
C58 H58 O14 0.95 2.22 3.127(5) 160.4 2_676 yes
C61 H61 O25 0.95 2.42 3.359(12) 169.1 2_787 yes
C62 H62 O20 0.95 2.36 3.152(5) 140.9 2_676 yes
C67 H67A O2 0.98 2.39 3.324(7) 159.4 2_665 yes
C68 H68A O6 0.98 2.39 3.228(7) 143.1 2_675 yes
C69 H69 N17 0.95 2.60 3.538(6) 170.9 1_554 yes
C69 H69 O15 0.95 2.40 3.246(6) 148.9 1_554 yes
C69 H69 O17 0.95 2.55 3.383(6) 145.9 1_554 yes
C70 H70B O16 0.98 2.55 3.415(9) 147.1 2_565 yes
C71 H71B O15 0.98 2.47 3.431(7) 167.2 2_565 yes
C74 H74B O12 0.98 2.46 3.215(8) 133.8 1_655 yes
C83 H83A O9 0.99 2.64 3.281(7) 122.9 . yes
C87 H87B O7 0.99 2.34 3.193(17) 143.5 . yes
N2 H2A O19 0.88 2.06 2.928(5) 167.9 . yes
N3 H3A O10 0.88 2.03 2.879(4) 161.1 . yes
N5 H5A O21 0.88 2.22 3.023(5) 151.5 . yes
N6 H6 O12 0.88 2.22 3.075(5) 164.2 2_676 yes
N6 H6 O13 0.88 2.52 3.244(5) 140.4 2_676 yes
N9 H9A O11 0.88 2.23 3.050(4) 154.4 2_675 yes
N10 H10A O11 0.88 2.02 2.869(4) 160.6 . yes
N12 H12A O16 0.88 2.21 3.012(5) 152.1 2_676 yes
N12 H12A O17 0.88 2.58 3.315(5) 141.9 2_676 yes
N13 H13 O14 0.88 2.16 3.018(4) 165.7 2_676 yes
C64'^a H64A^a O13 0.98 2.49 3.26(5) 134.7 2_676 yes
C64'^a H64B^a O11 0.98 2.24 3.21(5) 171.4 2_676 yes
C65'^a H65A^a O1 0.98 2.53 3.021(18) 110.8 2_676 yes
C65'^a H65A^a O14 0.98 2.58 3.32(3) 132.4 2_676 yes
C65'^a H65B^a O7 0.98 2.36 3.08(3) 129.8 . yes
C65'^a H65C^a O10 0.98 2.19 3.16(2) 174.0 2_676 yes
C64^b H64E^b O5 0.98 2.63 3.246(7) 120.9 2_676 yes
C64^b H64E^b O13 0.98 2.57 3.299(8) 130.9 2_676 yes
C64^b H64F^b O3 0.98 2.46 3.307(8) 144.0 . yes
C65^b H65D^b O1 0.98 2.54 3.460(7) 157.3 2_676 yes
C65^b H65E^b O13 0.98 2.34 3.170(7) 142.6 2_676 yes
C65^b H65E^b O14 0.98 2.62 3.282(6) 125.3 2_676 yes

loop_
_geom_torsion_atom_site_label_1
_geom_torsion_atom_site_label_2
_geom_torsion_atom_site_label_3
_geom_torsion_atom_site_label_4
_geom_torsion
_geom_torsion_site_symmetry_1
_geom_torsion_site_symmetry_2
_geom_torsion_site_symmetry_3
_geom_torsion_site_symmetry_4
_geom_torsion_publ_flag
N1 C1 C2 C3 -3.1(6) . . . . ?
C1 C2 C3 C4 -1.4(6) . . . . ?
C2 C3 C4 C5 5.3(6) . . . . ?
C2 C3 C4 C6 -172.4(4) . . . . ?
C3 C4 C5 N1 -5.0(6) . . . . ?
C6 C4 C5 N1 172.8(3) . . . . ?
C3 C4 C6 O1 -150.3(4) . . . . ?
C5 C4 C6 O1 31.9(6) . . . . ?
C3 C4 C6 N2 33.2(5) . . . . ?
C5 C4 C6 N2 -144.5(4) . . . . ?
C12 C7 C8 C9 2.4(6) . . . . ?
N2 C7 C8 C9 -177.8(4) . . . . ?
C7 C8 C9 C10 -0.7(7) . . . . ?
C8 C9 C10 C11 -1.4(7) . . . . ?
C9 C10 C11 C12 1.6(6) . . . . ?
C9 C10 C11 C13 179.6(4) . . . . ?
C8 C7 C12 C11 -2.1(6) . . . . ?
N2 C7 C12 C11 178.1(4) . . . . ?
C10 C11 C12 C7 0.1(6) . . . . ?
C13 C11 C12 C7 -177.7(4) . . . . ?
C10 C11 C13 O2 -34.6(6) . . . . ?
C12 C11 C13 O2 143.2(4) . . . . ?
C10 C11 C13 N3 144.7(4) . . . . ?
C12 C11 C13 N3 -37.4(6) . . . . ?
N4 C14 C15 C16 0.4(6) . . . . ?
N4 C14 C15 N3 -177.3(3) . . . . ?
C14 C15 C16 C17 -1.3(6) . . . . ?
N3 C15 C16 C17 176.2(4) . . . . ?
C15 C16 C17 C18 1.3(6) . . . . ?
C15 C16 C17 N5 179.8(4) . . . . ?
C16 C17 C18 N4 -0.4(6) . . . . ?
N5 C17 C18 N4 -178.7(4) . . . . ?
O3 C19 C20 C25 9.7(8) . . . . ?
N5 C19 C20 C25 -172.8(5) . . . . ?
O3 C19 C20 C21 -170.5(6) . . . . ?
N5 C19 C20 C21 7.0(8) . . . . ?
C25 C20 C21 C22 -2.9(7) . . . . ?
C19 C20 C21 C22 177.4(5) . . . . ?
C20 C21 C22 C23 2.3(8) . . . . ?
C21 C22 C23 C24 0.8(7) . . . . ?
C22 C23 C24 C25 -3.2(7) . . . . ?
C22 C23 C24 N6 177.2(4) . . . . ?
C21 C20 C25 C24 0.4(7) . . . . ?
C19 C20 C25 C24 -179.8(4) . . . . ?
C23 C24 C25 C20 2.6(7) . . . . ?
N6 C24 C25 C20 -177.8(4) . . . . ?
N7 C27 C28 C29 2.8(6) . . . . ?
N7 C27 C28 C26 178.8(4) . . . . ?
O4 C26 C28 C27 -162.2(4) . . . . ?
N6 C26 C28 C27 16.6(6) . . . . ?
O4 C26 C28 C29 13.7(6) . . . . ?
N6 C26 C28 C29 -167.4(4) . . . . ?
C27 C28 C29 C30 -0.5(6) . . . . ?
C26 C28 C29 C30 -176.6(4) . . . . ?
C28 C29 C30 C31 -1.4(7) . . . . ?
C29 C30 C31 N7 1.2(7) . . . . ?
N8 C32 C33 C34 1.6(6) . . . . ?
C32 C33 C34 C35 0.1(6) . . . . ?
C33 C34 C35 C36 -2.0(6) . . . . ?
C33 C34 C35 C37 179.0(4) . . . . ?
C34 C35 C36 N8 2.3(6) . . . . ?
C37 C35 C36 N8 -178.6(3) . . . . ?
C36 C35 C37 O5 -19.9(5) . . . . ?
C34 C35 C37 O5 159.2(4) . . . . ?
C36 C35 C37 N9 159.9(3) . . . . ?
C34 C35 C37 N9 -21.0(6) . . . . ?
C43 C38 C39 C40 0.0(6) . . . . ?
N9 C38 C39 C40 -176.7(4) . . . . ?
C38 C39 C40 C41 -1.6(7) . . . . ?
C39 C40 C41 C42 2.2(7) . . . . ?
C40 C41 C42 C43 -1.2(6) . . . . ?
C40 C41 C42 C44 179.1(4) . . . . ?
C39 C38 C43 C42 1.0(6) . . . . ?
N9 C38 C43 C42 177.4(4) . . . . ?
C41 C42 C43 C38 -0.3(6) . . . . ?
C44 C42 C43 C38 179.3(4) . . . . ?
C41 C42 C44 O6 33.9(6) . . . . ?
C43 C42 C44 O6 -145.8(4) . . . . ?
C41 C42 C44 N10 -145.4(4) . . . . ?
C43 C42 C44 N10 34.9(6) . . . . ?
N11 C45 C46 C47 -0.7(6) . . . . ?
N11 C45 C46 N10 176.3(3) . . . . ?
C45 C46 C47 C48 1.6(6) . . . . ?
N10 C46 C47 C48 -175.3(4) . . . . ?
C46 C47 C48 C49 -1.6(6) . . . . ?
C46 C47 C48 N12 175.7(4) . . . . ?
C47 C48 C49 N11 0.8(6) . . . . ?
N12 C48 C49 N11 -176.4(4) . . . . ?
O7 C50 C51 C56 6.2(8) . . . . ?
N12 C50 C51 C56 -173.5(5) . . . . ?
O7 C50 C51 C52 -176.5(6) . . . . ?
N12 C50 C51 C52 3.8(8) . . . . ?
C56 C51 C52 C53 0.2(8) . . . . ?
C50 C51 C52 C53 -177.0(5) . . . . ?
C51 C52 C53 C54 0.6(8) . . . . ?
C52 C53 C54 C55 -0.5(8) . . . . ?
C53 C54 C55 C56 -0.2(7) . . . . ?
C53 C54 C55 N13 179.4(4) . . . . ?
C52 C51 C56 C55 -0.9(7) . . . . ?
C50 C51 C56 C55 176.5(4) . . . . ?
C54 C55 C56 C51 1.0(7) . . . . ?
N13 C55 C56 C51 -178.7(4) . . . . ?
N14 C58 C59 C60 -3.0(6) . . . . ?
N14 C58 C59 C57 178.7(4) . . . . ?
O8 C57 C59 C60 -7.4(6) . . . . ?
N13 C57 C59 C60 173.0(4) . . . . ?
O8 C57 C59 C58 171.0(4) . . . . ?
N13 C57 C59 C58 -8.7(6) . . . . ?
C58 C59 C60 C61 1.5(6) . . . . ?
C57 C59 C60 C61 180.0(4) . . . . ?
C59 C60 C61 C62 0.5(6) . . . . ?
C60 C61 C62 N14 -1.2(7) . . . . ?
C76 C75 O22 C78 27.8(17) . . . . ?
C75 O22 C78 C77 -33.8(17) . . . . ?
O22 C78 C77 C76 24.3(14) . . . . ?
O23 C79 C80 C81 -21.1(9) . . . . ?
C79 C80 C81 C82 -5.4(8) . . . . ?
C80 C81 C82 O23 28.6(9) . . . . ?
O24 C83 C84 C85 21.8(6) . . . . ?
C83 C84 C85 C86 1.7(7) . . . . ?
C84 C85 C86 O24 -25.3(7) . . . . ?
C89 C88 C87 O25 1.5(13) . . . . ?
C88 C87 O25 C90 1(2) . . . . ?
C87 O25 C90 C89 -2(2) . . . . ?
C4 C5 N1 C1 0.7(5) . . . . ?
C4 C5 N1 Pd2 -175.6(3) . . . . ?
C2 C1 N1 C5 3.5(5) . . . . ?
C2 C1 N1 Pd2 -180.0(3) . . . . ?
O1 C6 N2 C7 3.3(7) . . . . ?
C4 C6 N2 C7 179.5(4) . . . . ?
C12 C7 N2 C6 -18.4(6) . . . . ?
C8 C7 N2 C6 161.8(4) . . . . ?
O2 C13 N3 C15 1.2(6) . . . . ?
C11 C13 N3 C15 -178.1(4) . . . . ?
C16 C15 N3 C13 24.1(6) . . . . ?
C14 C15 N3 C13 -158.4(4) . . . . ?
C15 C14 N4 C18 0.7(6) . . . . ?
C15 C14 N4 Pd1 -177.8(3) . . . . ?
C17 C18 N4 C14 -0.7(6) . . . . ?
C17 C18 N4 Pd1 177.9(3) . . . . ?
O3 C19 N5 C17 -4.0(9) . . . . ?
C20 C19 N5 C17 178.6(4) . . . . ?
C18 C17 N5 C19 -17.7(7) . . . . ?
C16 C17 N5 C19 163.9(5) . . . . ?
O4 C26 N6 C24 9.4(7) . . . . ?
C28 C26 N6 C24 -169.5(4) . . . . ?
C23 C24 N6 C26 -18.9(7) . . . . ?
C25 C24 N6 C26 161.5(4) . . . . ?
C28 C27 N7 C31 -3.1(6) . . . . ?
C28 C27 N7 Pd2 175.4(3) . . . 2_676 ?
C30 C31 N7 C27 1.1(6) . . . . ?
C30 C31 N7 Pd2 -177.4(3) . . . 2_676 ?
C33 C32 N8 C36 -1.4(5) . . . . ?
C33 C32 N8 Pd2 177.4(3) . . . . ?
C35 C36 N8 C32 -0.6(5) . . . . ?
C35 C36 N8 Pd2 -179.3(3) . . . . ?
O5 C37 N9 C38 -0.4(6) . . . . ?
C35 C37 N9 C38 179.8(3) . . . . ?
C43 C38 N9 C37 32.1(6) . . . . ?
C39 C38 N9 C37 -151.3(4) . . . . ?
O6 C44 N10 C46 -4.3(7) . . . . ?
C42 C44 N10 C46 175.0(4) . . . . ?
C47 C46 N10 C44 -31.3(6) . . . . ?
C45 C46 N10 C44 151.8(4) . . . . ?
C46 C45 N11 C49 -0.1(6) . . . . ?
C46 C45 N11 Pd1 178.6(3) . . . . ?
C48 C49 N11 C45 0.1(6) . . . . ?
C48 C49 N11 Pd1 -178.7(3) . . . . ?
O7 C50 N12 C48 -10.3(9) . . . . ?
C51 C50 N12 C48 169.4(4) . . . . ?
C49 C48 N12 C50 -9.3(7) . . . . ?
C47 C48 N12 C50 173.5(5) . . . . ?
O8 C57 N13 C55 -1.3(7) . . . . ?
C59 C57 N13 C55 178.3(4) . . . . ?
C54 C55 N13 C57 11.2(7) . . . . ?
C56 C55 N13 C57 -169.1(4) . . . . ?
C59 C58 N14 C62 2.2(6) . . . . ?
C59 C58 N14 Pd2 -174.2(3) . . . 2_676 ?
C61 C62 N14 C58 -0.1(6) . . . . ?
C61 C62 N14 Pd2 176.2(3) . . . 2_676 ?
O19 C66 N19 C68 177.8(6) . . . . ?
O19 C66 N19 C67 -0.7(9) . . . . ?
O20 C69 N20 C70 -0.3(9) . . . . ?
O20 C69 N20 C71 178.0(5) . . . . ?
O21 C72 N21 C73 5.1(9) . . . . ?
O21 C72 N21 C74 173.5(6) . . . . ?
C78 C77 C76 C75 -9.1(14) . . . . ?
O22 C75 C76 C77 -9.7(15) . . . . ?
C80 C79 O23 C82 39.2(10) . . . . ?
C81 C82 O23 C79 -42.1(10) . . . . ?
C85 C86 O24 C83 40.1(7) . . . . ?
C84 C83 O24 C86 -38.6(6) . . . . ?
C87 C88 C89 C90 -3.0(13) . . . . ?
O25 C90 C89 C88 3.1(15) . . . . ?
C65 N18 C63 O18 -166.5(9) . . . . ?
C64 N18 C63 O18 5.0(13) . . . . ?
